data_4317107
loop_
_publ_author_name
'Catherine M. Mauck'
'Titus W. P. van den Heuvel'
'Michaela M. Hull'
'Matthias Zeller'
'Catherine M. Oertel'

_publ_contact_author
; Dr Catherine M. Oertel
Department of Chemistry and Biochemistry
Oberlin College 
Oberlin, OH  44074, USA 
;
_publ_contact_author_email catherine.oertel@oberlin.edu
_publ_contact_author_fax '440 775 6682'
_publ_contact_author_phone '440 775 8989'
_publ_section_title
;
 Synthesis and Structures of Pb3O2(CH3COO)2.0.5H2O and Pb2O(HCOO)2: Two
 Corrosion Products Revisited
;
_journal_name_full 'Inorganic Chemistry'
_journal_page_first 10736
_journal_page_last 10743
_journal_paper_doi 10.1021/ic101904j
_journal_volume 49
_journal_year 2010
_chemical_formula_moiety 'C8 H12 O12 Pb6, H2 O'
_chemical_formula_sum 'C8 H14 O13 Pb6'
_chemical_formula_weight 1561.33
_chemical_name_systematic
; 
 ? 
;
_space_group_IT_number 2
_symmetry_cell_setting triclinic
_symmetry_space_group_name_Hall '-P 1'
_symmetry_space_group_name_H-M 'P -1'
_atom_sites_solution_hydrogens geom
_atom_sites_solution_primary direct
_atom_sites_solution_secondary difmap
_audit_creation_method SHELXL-97
_cell_angle_alpha 113.354(3)
_cell_angle_beta 100.108(3)
_cell_angle_gamma 90.270(3)
_cell_formula_units_Z 2
_cell_length_a 7.2637(16)
_cell_length_b 11.548(3)
_cell_length_c 13.778(3)
_cell_measurement_reflns_used 2338
_cell_measurement_temperature 296(2)
_cell_measurement_theta_max 31.20
_cell_measurement_theta_min 2.86
_cell_volume 1041.0(4)
_computing_cell_refinement 'Apex2 v2009.7-0'
_computing_data_collection 'Apex2 v2009.7-0 (Bruker, 2009)'
_computing_data_reduction 'Apex2 v2009.7-0'
_computing_molecular_graphics 'SHELXTL 6.14'
_computing_publication_material 'SHELXTL 6.14'
_computing_structure_refinement 'SHELXTL 6.14'
_computing_structure_solution 'SHELXTL 6.14 (Bruker, 2000-2003; Sheldrick, 2008)'
_diffrn_ambient_temperature 296(2)
_diffrn_measured_fraction_theta_full 0.996
_diffrn_measured_fraction_theta_max 0.911
_diffrn_measurement_device_type 'Bruker AXS SMART APEX CCD diffractometer'
_diffrn_measurement_method '\w scans'
_diffrn_radiation_monochromator graphite
_diffrn_radiation_source 'fine-focus sealed tube'
_diffrn_radiation_type MoK\a
_diffrn_radiation_wavelength 0.71073
_diffrn_reflns_av_R_equivalents 0.0380
_diffrn_reflns_av_sigmaI/netI 0.0375
_diffrn_reflns_limit_h_max 10
_diffrn_reflns_limit_h_min -10
_diffrn_reflns_limit_k_max 16
_diffrn_reflns_limit_k_min -16
_diffrn_reflns_limit_l_max 20
_diffrn_reflns_limit_l_min -20
_diffrn_reflns_number 23479
_diffrn_reflns_theta_full 28.00
_diffrn_reflns_theta_max 31.34
_diffrn_reflns_theta_min 1.64
_diffrn_standards_number 0
_exptl_absorpt_coefficient_mu 48.396
_exptl_absorpt_correction_T_max 0.7463
_exptl_absorpt_correction_T_min 0.2641
_exptl_absorpt_correction_type multi-scan
_exptl_absorpt_process_details 'Apex2  v2009.7-0 (Bruker, 2009)'
_exptl_crystal_colour colourless
_exptl_crystal_density_diffrn 4.981
_exptl_crystal_density_method 'not measured'
_exptl_crystal_description needle
_exptl_crystal_F_000 1316
_exptl_crystal_size_max 0.24
_exptl_crystal_size_mid 0.03
_exptl_crystal_size_min 0.02
_refine_diff_density_max 2.184
_refine_diff_density_min -1.840
_refine_diff_density_rms 0.461
_refine_ls_extinction_coef 0.00070(5)
_refine_ls_extinction_expression Fc^*^=kFc[1+0.001xFc^2^\l^3^/sin(2\q)]^-1/4^
_refine_ls_extinction_method SHELXL
_refine_ls_goodness_of_fit_ref 1.134
_refine_ls_hydrogen_treatment constr
_refine_ls_matrix_type full
_refine_ls_number_parameters 237
_refine_ls_number_reflns 6230
_refine_ls_number_restraints 0
_refine_ls_restrained_S_all 1.134
_refine_ls_R_factor_all 0.0586
_refine_ls_R_factor_gt 0.0354
_refine_ls_shift/su_max 0.002
_refine_ls_shift/su_mean 0.000
_refine_ls_structure_factor_coef Fsqd
_refine_ls_weighting_details 'calc w=1/[\s^2^(Fo^2^)+(0.0468P)^2^+0.0302P] where P=(Fo^2^+2Fc^2^)/3'
_refine_ls_weighting_scheme calc
_refine_ls_wR_factor_gt 0.0949
_refine_ls_wR_factor_ref 0.1213
_reflns_number_gt 4343
_reflns_number_total 6230
_reflns_threshold_expression I>2\s(I)
_cod_data_source_file ic101904j_si_001_2.cif
_cod_data_source_block basic_lead_acetate_(1b)
_cod_depositor_comments
;
The following automatic conversions were performed:

'_symmetry_cell_setting' value 'Triclinic' changed to 'triclinic'
according to the built-in table from CIF Core dictionary named
'cif_core.dic' version 2.4.1 from 2010-06-29.

Automatic conversion script
Id: cif_fix_values 1646 2011-03-28 12:23:43Z adriana 
;
_cod_original_cell_volume 1041.1(4)
_cod_database_code 4317107

loop_
_symmetry_equiv_pos_as_xyz
'x, y, z'
'-x, -y, -z'

loop_
_atom_site_label
_atom_site_type_symbol
_atom_site_fract_x
_atom_site_fract_y
_atom_site_fract_z
_atom_site_U_iso_or_equiv
_atom_site_adp_type
_atom_site_occupancy
_atom_site_symmetry_multiplicity
_atom_site_calc_flag
_atom_site_refinement_flags
_atom_site_disorder_assembly
_atom_site_disorder_group
C1 C 1.342(2) 0.4823(11) 0.6775(10) 0.038(3) Uani 1 1 d . . .
C2 C 1.279(3) 0.4309(19) 0.5570(11) 0.089(6) Uani 1 1 d . . .
H2A H 1.1546 0.4545 0.5400 0.133 Uiso 1 1 calc R . .
H2B H 1.2781 0.3403 0.5273 0.133 Uiso 1 1 calc R . .
H2C H 1.3634 0.4652 0.5270 0.133 Uiso 1 1 calc R . .
C3 C 0.5683(13) 0.7883(9) 0.7996(8) 0.0176(14) Uani 1 1 d . . .
C4 C 0.5496(18) 0.7720(12) 0.6883(10) 0.043(2) Uani 1 1 d . . .
H4A H 0.5457 0.6836 0.6429 0.064 Uiso 1 1 calc R . .
H4B H 0.6548 0.8163 0.6808 0.064 Uiso 1 1 calc R . .
H4C H 0.4358 0.8054 0.6674 0.064 Uiso 1 1 calc R . .
C5 C 0.916(2) 1.0387(10) 1.3360(10) 0.038(3) Uani 1 1 d . . .
C6 C 0.924(2) 1.1202(15) 1.4515(12) 0.069(5) Uani 1 1 d . . .
H6A H 0.8701 1.1981 1.4579 0.104 Uiso 1 1 calc R . .
H6B H 1.0523 1.1380 1.4888 0.104 Uiso 1 1 calc R . .
H6C H 0.8547 1.0773 1.4824 0.104 Uiso 1 1 calc R . .
C7 C 0.4316(13) 0.7319(9) 1.2119(7) 0.0176(14) Uani 1 1 d . . .
C8 C 0.4574(18) 0.8156(12) 1.3260(10) 0.043(2) Uani 1 1 d . . .
H8A H 0.4104 0.7719 1.3642 0.064 Uiso 1 1 calc R . .
H8B H 0.3902 0.8893 1.3341 0.064 Uiso 1 1 calc R . .
H8C H 0.5885 0.8408 1.3546 0.064 Uiso 1 1 calc R . .
O1 O 1.1137(10) 0.7159(6) 0.9251(6) 0.0241(15) Uani 1 1 d . . .
O2 O 1.1132(9) 0.9628(6) 0.9218(6) 0.0246(15) Uani 1 1 d . . .
O3 O 0.8872(9) 0.5394(6) 1.0804(6) 0.0213(14) Uani 1 1 d . . .
O4 O 0.8867(9) 0.7856(6) 1.0824(6) 0.0223(14) Uani 1 1 d . . .
O5 O 0.825(2) 0.4209(18) 0.6355(15) 0.166(8) Uani 1 1 d . . .
H5A H 0.7143 0.4421 0.6332 0.249 Uiso 1 1 d R . .
H5B H 0.8945 0.4866 0.6504 0.249 Uiso 1 1 d R . .
O6 O 1.2090(11) 0.5048(8) 0.7332(7) 0.0359(19) Uani 1 1 d . . .
O7 O 1.5059(13) 0.4968(10) 0.7160(8) 0.056(3) Uani 1 1 d . . .
O8 O 0.7321(10) 0.8033(7) 0.8584(7) 0.0337(18) Uani 1 1 d . . .
O9 O 0.4261(11) 0.7981(8) 0.8432(7) 0.0362(19) Uani 1 1 d . . .
O10 O 0.5720(10) 0.6965(8) 1.1663(7) 0.0368(19) Uani 1 1 d . . .
O11 O 0.2659(10) 0.6983(7) 1.1546(7) 0.0330(18) Uani 1 1 d . . .
O12 O 0.7561(13) 1.0048(9) 1.2749(8) 0.050(2) Uani 1 1 d . . .
O13 O 1.0659(15) 1.0126(10) 1.3043(9) 0.063(3) Uani 1 1 d . . .
Pb1 Pb 1.34607(5) 0.58836(3) 0.92219(3) 0.02256(11) Uani 1 1 d . . .
Pb2 Pb 1.06890(6) 0.77262(4) 0.78977(3) 0.02516(11) Uani 1 1 d . . .
Pb3 Pb 0.85635(5) 0.58935(3) 0.92803(3) 0.02053(10) Uani 1 1 d . . .
Pb4 Pb 1.13971(5) 0.91232(3) 1.08036(3) 0.02148(11) Uani 1 1 d . . .
Pb5 Pb 0.93521(6) 0.72658(4) 1.21847(3) 0.02468(11) Uani 1 1 d . . .
Pb6 Pb 0.65963(5) 0.91131(4) 1.08182(3) 0.02393(11) Uani 1 1 d . . .

loop_
_atom_site_aniso_label
_atom_site_aniso_U_11
_atom_site_aniso_U_22
_atom_site_aniso_U_33
_atom_site_aniso_U_23
_atom_site_aniso_U_13
_atom_site_aniso_U_12
C1 0.058(8) 0.023(6) 0.033(6) 0.006(5) 0.018(6) -0.004(6)
C2 0.109(15) 0.120(16) 0.014(6) 0.002(8) 0.013(8) -0.019(13)
C3 0.015(3) 0.025(4) 0.014(3) 0.010(3) 0.004(2) 0.001(3)
C4 0.042(5) 0.047(5) 0.039(5) 0.016(4) 0.010(4) 0.005(4)
C5 0.065(9) 0.013(5) 0.035(6) 0.010(5) 0.003(6) 0.007(5)
C6 0.082(12) 0.070(11) 0.042(9) 0.012(8) 0.002(8) 0.005(9)
C7 0.015(3) 0.025(4) 0.014(3) 0.010(3) 0.004(2) 0.001(3)
C8 0.042(5) 0.047(5) 0.039(5) 0.016(4) 0.010(4) 0.005(4)
O1 0.028(4) 0.022(4) 0.029(4) 0.013(3) 0.016(3) 0.007(3)
O2 0.025(4) 0.015(3) 0.037(4) 0.011(3) 0.012(3) 0.006(3)
O3 0.026(4) 0.012(3) 0.028(4) 0.008(3) 0.011(3) 0.005(3)
O4 0.024(4) 0.013(3) 0.031(4) 0.008(3) 0.008(3) 0.001(3)
O5 0.087(12) 0.19(2) 0.157(18) 0.003(15) 0.018(11) 0.006(12)
O6 0.037(5) 0.035(5) 0.028(4) 0.004(4) 0.009(4) 0.006(4)
O7 0.040(5) 0.069(7) 0.058(7) 0.019(6) 0.024(5) 0.006(5)
O8 0.027(4) 0.033(4) 0.041(5) 0.017(4) 0.002(3) 0.001(3)
O9 0.028(4) 0.043(5) 0.035(5) 0.012(4) 0.010(4) 0.001(4)
O10 0.020(4) 0.045(5) 0.049(5) 0.020(4) 0.014(4) 0.009(3)
O11 0.026(4) 0.034(4) 0.041(5) 0.019(4) 0.001(3) 0.004(3)
O12 0.051(6) 0.057(6) 0.036(5) 0.012(5) 0.013(4) -0.002(5)
O13 0.058(7) 0.068(7) 0.054(7) 0.014(6) 0.010(5) -0.005(6)
Pb1 0.01647(19) 0.0234(2) 0.0301(2) 0.01191(18) 0.00744(16) 0.00255(15)
Pb2 0.0320(2) 0.0214(2) 0.0235(2) 0.00947(16) 0.00809(16) 0.00372(16)
Pb3 0.01694(19) 0.0211(2) 0.0250(2) 0.01002(16) 0.00584(15) 0.00259(15)
Pb4 0.01691(19) 0.0206(2) 0.0278(2) 0.01010(17) 0.00592(15) 0.00191(15)
Pb5 0.0308(2) 0.0215(2) 0.0224(2) 0.00813(16) 0.00845(16) 0.00297(16)
Pb6 0.01694(19) 0.0230(2) 0.0342(2) 0.01245(18) 0.00868(16) 0.00320(15)

loop_
_atom_type_symbol
_atom_type_description
_atom_type_scat_dispersion_real
_atom_type_scat_dispersion_imag
_atom_type_scat_source
C C 0.0033 0.0016 'International Tables Vol C Tables 4.2.6.8 and 6.1.1.4'
H H 0.0000 0.0000 'International Tables Vol C Tables 4.2.6.8 and 6.1.1.4'
O O 0.0106 0.0060 'International Tables Vol C Tables 4.2.6.8 and 6.1.1.4'
Pb Pb -3.3944 10.1111 'International Tables Vol C Tables 4.2.6.8 and 6.1.1.4'

loop_
_geom_angle_atom_site_label_1
_geom_angle_atom_site_label_2
_geom_angle_atom_site_label_3
_geom_angle
_geom_angle_site_symmetry_1
_geom_angle_site_symmetry_3
_geom_angle_publ_flag
O7 C1 O6 124.2(12) . . ?
O7 C1 C2 119.8(13) . . ?
O6 C1 C2 116.0(13) . . ?
C1 C2 H2A 109.5 . . ?
C1 C2 H2B 109.5 . . ?
H2A C2 H2B 109.5 . . ?
C1 C2 H2C 109.5 . . ?
H2A C2 H2C 109.5 . . ?
H2B C2 H2C 109.5 . . ?
O9 C3 O8 118.6(9) . . ?
O9 C3 C4 121.2(10) . . ?
O8 C3 C4 119.9(9) . . ?
C3 C4 H4A 109.5 . . ?
C3 C4 H4B 109.5 . . ?
H4A C4 H4B 109.5 . . ?
C3 C4 H4C 109.5 . . ?
H4A C4 H4C 109.5 . . ?
H4B C4 H4C 109.5 . . ?
O13 C5 O12 123.9(12) . . ?
O13 C5 C6 118.2(14) . . ?
O12 C5 C6 117.9(13) . . ?
C5 C6 H6A 109.5 . . ?
C5 C6 H6B 109.5 . . ?
H6A C6 H6B 109.5 . . ?
C5 C6 H6C 109.5 . . ?
H6A C6 H6C 109.5 . . ?
H6B C6 H6C 109.5 . . ?
O10 C7 O11 118.9(9) . . ?
O10 C7 C8 121.1(10) . . ?
O11 C7 C8 120.0(9) . . ?
C7 C8 H8A 109.5 . . ?
C7 C8 H8B 109.5 . . ?
H8A C8 H8B 109.5 . . ?
C7 C8 H8C 109.5 . . ?
H8A C8 H8C 109.5 . . ?
H8B C8 H8C 109.5 . . ?
Pb2 O1 Pb1 113.8(3) . . ?
Pb2 O1 Pb3 114.0(3) . . ?
Pb1 O1 Pb3 101.2(2) . . ?
Pb2 O1 Pb4 103.8(3) . . ?
Pb1 O1 Pb4 117.4(3) . . ?
Pb3 O1 Pb4 106.9(2) . . ?
Pb2 O2 Pb6 115.3(3) . 2_777 ?
Pb2 O2 Pb4 114.1(3) . 2_777 ?
Pb6 O2 Pb4 99.9(2) 2_777 2_777 ?
Pb2 O2 Pb4 101.6(2) . . ?
Pb6 O2 Pb4 117.9(3) 2_777 . ?
Pb4 O2 Pb4 108.4(3) 2_777 . ?
Pb5 O3 Pb1 115.4(3) . 2_767 ?
Pb5 O3 Pb3 103.9(2) . . ?
Pb1 O3 Pb3 115.2(3) 2_767 . ?
Pb5 O3 Pb3 114.6(3) . 2_767 ?
Pb1 O3 Pb3 101.6(2) 2_767 2_767 ?
Pb3 O3 Pb3 106.2(2) . 2_767 ?
Pb6 O4 Pb5 115.9(3) . . ?
Pb6 O4 Pb4 99.9(2) . . ?
Pb5 O4 Pb4 113.7(3) . . ?
Pb6 O4 Pb3 116.2(3) . . ?
Pb5 O4 Pb3 103.2(2) . . ?
Pb4 O4 Pb3 108.1(3) . . ?
H5B O5 H5A 106.6 . . ?
H5A O5 H5B 106.6 . . ?
C1 O6 Pb1 109.4(8) . . ?
H5B O6 Pb1 129.0 . . ?
C3 O8 Pb2 126.7(6) . . ?
C3 O9 Pb2 139.2(7) . 1_455 ?
C7 O10 Pb5 138.2(7) . . ?
C7 O11 Pb5 129.0(7) . 1_455 ?
C5 O12 Pb6 132.3(8) . . ?
O3 Pb1 O1 81.6(2) 2_767 . ?
O3 Pb1 O6 80.6(3) 2_767 . ?
O1 Pb1 O6 80.1(3) . . ?
O3 Pb1 Pb3 40.71(16) 2_767 . ?
O1 Pb1 Pb3 40.87(17) . . ?
O6 Pb1 Pb3 78.36(19) . . ?
O3 Pb1 Pb3 138.69(16) 2_767 1_655 ?
O1 Pb1 Pb3 139.72(17) . 1_655 ?
O6 Pb1 Pb3 103.95(19) . 1_655 ?
Pb3 Pb1 Pb3 177.622(17) . 1_655 ?
O1 Pb2 O2 81.7(3) . . ?
O1 Pb2 O9 78.5(3) . 1_655 ?
O2 Pb2 O9 79.0(3) . 1_655 ?
O1 Pb2 O8 76.0(2) . . ?
O2 Pb2 O8 76.8(2) . . ?
O9 Pb2 O8 146.9(3) 1_655 . ?
O1 Pb2 Pb4 40.20(18) . . ?
O2 Pb2 Pb4 41.68(18) . . ?
O9 Pb2 Pb4 78.05(18) 1_655 . ?
O8 Pb2 Pb4 68.85(17) . . ?
O3 Pb3 O3 73.8(3) . 2_767 ?
O3 Pb3 O1 115.4(2) . . ?
O3 Pb3 O1 75.6(2) 2_767 . ?
O3 Pb3 O4 73.1(2) . . ?
O3 Pb3 O4 116.7(2) 2_767 . ?
O1 Pb3 O4 72.4(2) . . ?
O3 Pb3 Pb1 94.56(16) . . ?
O3 Pb3 Pb1 37.65(15) 2_767 . ?
O1 Pb3 Pb1 37.98(16) . . ?
O4 Pb3 Pb1 94.66(16) . . ?
O3 Pb3 Pb5 36.62(15) . . ?
O3 Pb3 Pb5 94.21(17) 2_767 . ?
O1 Pb3 Pb5 92.62(17) . . ?
O4 Pb3 Pb5 36.64(16) . . ?
Pb1 Pb3 Pb5 93.338(14) . . ?
O3 Pb3 Pb1 87.66(16) . 1_455 ?
O3 Pb3 Pb1 142.83(15) 2_767 1_455 ?
O1 Pb3 Pb1 141.32(16) . 1_455 ?
O4 Pb3 Pb1 86.79(16) . 1_455 ?
Pb1 Pb3 Pb1 177.622(17) . 1_455 ?
Pb5 Pb3 Pb1 88.950(13) . 1_455 ?
O2 Pb4 O4 77.1(2) 2_777 . ?
O2 Pb4 O1 114.9(3) 2_777 . ?
O4 Pb4 O1 72.7(2) . . ?
O2 Pb4 O2 71.6(3) 2_777 . ?
O4 Pb4 O2 116.0(2) . . ?
O1 Pb4 O2 72.5(2) . . ?
O2 Pb4 Pb6 38.67(16) 2_777 . ?
O4 Pb4 Pb6 38.44(15) . . ?
O1 Pb4 Pb6 94.75(16) . . ?
O2 Pb4 Pb6 94.82(16) . . ?
O2 Pb4 Pb2 92.00(18) 2_777 . ?
O4 Pb4 Pb2 92.81(17) . . ?
O1 Pb4 Pb2 35.96(16) . . ?
O2 Pb4 Pb2 36.71(16) . . ?
Pb6 Pb4 Pb2 93.405(14) . . ?
O4 Pb5 O3 79.6(2) . . ?
O4 Pb5 O10 79.2(3) . . ?
O3 Pb5 O10 77.9(3) . . ?
O4 Pb5 O11 77.3(2) . 1_655 ?
O3 Pb5 O11 77.2(2) . 1_655 ?
O10 Pb5 O11 148.3(3) . 1_655 ?
O4 Pb5 Pb3 40.20(17) . . ?
O3 Pb5 Pb3 39.51(17) . . ?
O10 Pb5 Pb3 77.71(19) . . ?
O11 Pb5 Pb3 70.60(17) 1_655 . ?
O4 Pb6 O2 83.0(2) . 2_777 ?
O4 Pb6 O12 86.1(3) . . ?
O2 Pb6 O12 86.7(3) 2_777 . ?
O4 Pb6 Pb4 41.64(16) . . ?
O2 Pb6 Pb4 41.41(16) 2_777 . ?
O12 Pb6 Pb4 84.8(2) . . ?

loop_
_geom_bond_atom_site_label_1
_geom_bond_atom_site_label_2
_geom_bond_distance
_geom_bond_site_symmetry_2
_geom_bond_publ_flag
C1 O7 1.198(15) . ?
C1 O6 1.300(14) . ?
C1 C2 1.506(18) . ?
C1 Pb1 3.091(12) . ?
C2 H2A 0.9600 . ?
C2 H2B 0.9600 . ?
C2 H2C 0.9600 . ?
C3 O9 1.267(11) . ?
C3 O8 1.284(11) . ?
C3 C4 1.452(15) . ?
C4 H4A 0.9600 . ?
C4 H4B 0.9600 . ?
C4 H4C 0.9600 . ?
C5 O13 1.239(15) . ?
C5 O12 1.265(15) . ?
C5 C6 1.483(18) . ?
C5 Pb2 3.290(11) 2_777 ?
C5 Pb5 3.330(11) . ?
C5 Pb6 3.391(13) . ?
C6 H6A 0.9600 . ?
C6 H6B 0.9600 . ?
C6 H6C 0.9600 . ?
C7 O10 1.276(11) . ?
C7 O11 1.281(11) . ?
C7 C8 1.459(15) . ?
C8 H8A 0.9600 . ?
C8 H8B 0.9600 . ?
C8 H8C 0.9600 . ?
O1 Pb2 2.185(7) . ?
O1 Pb1 2.240(7) . ?
O1 Pb3 2.382(7) . ?
O1 Pb4 2.401(7) . ?
O2 Pb2 2.204(7) . ?
O2 Pb6 2.214(6) 2_777 ?
O2 Pb4 2.344(6) 2_777 ?
O2 Pb4 2.452(7) . ?
O3 Pb5 2.216(7) . ?
O3 Pb1 2.228(6) 2_767 ?
O3 Pb3 2.364(7) . ?
O3 Pb3 2.379(6) 2_767 ?
O4 Pb6 2.203(6) . ?
O4 Pb5 2.211(7) . ?
O4 Pb4 2.355(6) . ?
O4 Pb3 2.391(7) . ?
O5 H5B 0.8423 . ?
O5 H5A 0.8413 . ?
O5 H5B 0.8423 . ?
O6 Pb1 2.407(8) . ?
O6 Pb2 3.100(8) . ?
O6 Pb5 3.211(8) 2_767 ?
O7 Pb1 3.053(9) . ?
O7 Pb3 3.324(10) 1_655 ?
O8 Pb2 2.749(8) . ?
O8 Pb6 2.973(8) . ?
O8 Pb3 3.072(7) . ?
O8 Pb4 3.140(8) 2_777 ?
O9 Pb2 2.551(8) 1_455 ?
O9 Pb1 3.112(8) 1_455 ?
O9 Pb6 3.164(8) . ?
O9 Pb6 3.196(8) 2_677 ?
O10 Pb5 2.593(7) . ?
O10 Pb1 3.124(8) 2_767 ?
O10 Pb1 3.206(9) 1_455 ?
O10 Pb6 3.232(8) . ?
O11 Pb5 2.678(8) 1_455 ?
O11 Pb1 3.105(8) 1_455 ?
O11 Pb4 3.113(7) 1_455 ?
O11 Pb3 3.121(8) 2_667 ?
O12 Pb6 2.407(9) . ?
O12 Pb5 3.321(10) . ?
O12 Pb2 3.347(9) 2_777 ?
O13 Pb4 2.983(11) . ?
O13 Pb5 3.113(11) . ?
O13 Pb2 3.303(11) 2_777 ?
Pb1 O3 2.228(6) 2_767 ?
Pb1 O11 3.105(8) 1_655 ?
Pb1 O9 3.112(8) 1_655 ?
Pb1 O10 3.124(8) 2_767 ?
Pb1 O10 3.206(9) 1_655 ?
Pb2 O9 2.551(8) 1_655 ?
Pb2 C5 3.290(11) 2_777 ?
Pb2 O13 3.303(11) 2_777 ?
Pb2 O12 3.347(9) 2_777 ?
Pb3 O3 2.379(6) 2_767 ?
Pb3 O11 3.121(8) 2_667 ?
Pb3 O7 3.324(10) 1_455 ?
Pb4 O2 2.344(6) 2_777 ?
Pb4 O11 3.113(7) 1_655 ?
Pb4 O8 3.140(8) 2_777 ?
Pb5 O11 2.678(8) 1_655 ?
Pb5 O6 3.211(9) 2_767 ?
Pb6 O2 2.214(7) 2_777 ?
Pb6 O9 3.196(8) 2_677 ?

loop_
_geom_hbond_atom_site_label_D
_geom_hbond_atom_site_label_H
_geom_hbond_atom_site_label_A
_geom_hbond_distance_DH
_geom_hbond_distance_HA
_geom_hbond_distance_DA
_geom_hbond_angle_DHA
_geom_hbond_site_symmetry_A
O5 H5A O7 0.84 2.01 2.743(18) 145.3 1_455
O5 H5B O6 0.84 2.34 2.855(17) 120.3 .

loop_
_geom_torsion_atom_site_label_1
_geom_torsion_atom_site_label_2
_geom_torsion_atom_site_label_3
_geom_torsion_atom_site_label_4
_geom_torsion
_geom_torsion_site_symmetry_1
_geom_torsion_site_symmetry_2
_geom_torsion_site_symmetry_3
_geom_torsion_site_symmetry_4
_geom_torsion_publ_flag
O7 C1 O6 H5B 175.7 . . . . ?
C2 C1 O6 H5B -6.4 . . . . ?
O7 C1 O6 Pb1 2.8(15) . . . . ?
C2 C1 O6 Pb1 -179.2(11) . . . . ?
O9 C3 O8 Pb2 175.3(6) . . . . ?
C4 C3 O8 Pb2 -10.2(14) . . . . ?
O8 C3 O9 Pb2 -175.9(7) . . . 1_455 ?
C4 C3 O9 Pb2 9.8(17) . . . 1_455 ?
O11 C7 O10 Pb5 177.7(6) . . . . ?
C8 C7 O10 Pb5 1.4(16) . . . . ?
O10 C7 O11 Pb5 172.0(6) . . . 1_455 ?
C8 C7 O11 Pb5 -11.6(14) . . . 1_455 ?
O13 C5 O12 Pb6 -10.5(19) . . . . ?
C6 C5 O12 Pb6 166.1(10) . . . . ?
Pb2 O1 Pb1 O3 -121.1(4) . . . 2_767 ?
Pb3 O1 Pb1 O3 1.7(2) . . . 2_767 ?
Pb4 O1 Pb1 O3 117.5(3) . . . 2_767 ?
Pb2 O1 Pb1 O6 -39.2(3) . . . . ?
Pb3 O1 Pb1 O6 83.6(3) . . . . ?
Pb4 O1 Pb1 O6 -160.7(4) . . . . ?
Pb2 O1 Pb1 Pb3 -122.7(4) . . . . ?
Pb4 O1 Pb1 Pb3 115.8(4) . . . . ?
Pb2 O1 Pb1 Pb3 60.8(4) . . . 1_655 ?
Pb3 O1 Pb1 Pb3 -176.46(3) . . . 1_655 ?
Pb4 O1 Pb1 Pb3 -60.7(4) . . . 1_655 ?
C1 O6 Pb1 O3 -139.5(8) . . . 2_767 ?
H5B O6 Pb1 O3 48.4 . . . 2_767 ?
C1 O6 Pb1 O1 137.5(8) . . . . ?
H5B O6 Pb1 O1 -34.5 . . . . ?
C1 O6 Pb1 Pb3 179.1(7) . . . . ?
H5B O6 Pb1 Pb3 7.0 . . . . ?
C1 O6 Pb1 Pb3 -1.5(8) . . . 1_655 ?
H5B O6 Pb1 Pb3 -173.5 . . . 1_655 ?
Pb1 O1 Pb2 O2 -124.1(4) . . . . ?
Pb3 O1 Pb2 O2 120.5(3) . . . . ?
Pb4 O1 Pb2 O2 4.6(2) . . . . ?
Pb1 O1 Pb2 O9 -43.7(3) . . . 1_655 ?
Pb3 O1 Pb2 O9 -159.0(3) . . . 1_655 ?
Pb4 O1 Pb2 O9 85.1(3) . . . 1_655 ?
Pb1 O1 Pb2 O8 157.5(4) . . . . ?
Pb3 O1 Pb2 O8 42.2(3) . . . . ?
Pb4 O1 Pb2 O8 -73.7(3) . . . . ?
Pb1 O1 Pb2 Pb4 -128.7(4) . . . . ?
Pb3 O1 Pb2 Pb4 115.9(4) . . . . ?
Pb6 O2 Pb2 O1 124.2(4) 2_777 . . . ?
Pb4 O2 Pb2 O1 -121.0(3) 2_777 . . . ?
Pb4 O2 Pb2 O1 -4.5(2) . . . . ?
Pb6 O2 Pb2 O9 44.4(3) 2_777 . . 1_655 ?
Pb4 O2 Pb2 O9 159.2(3) 2_777 . . 1_655 ?
Pb4 O2 Pb2 O9 -84.3(3) . . . 1_655 ?
Pb6 O2 Pb2 O8 -158.4(4) 2_777 . . . ?
Pb4 O2 Pb2 O8 -43.5(3) 2_777 . . . ?
Pb4 O2 Pb2 O8 72.9(2) . . . . ?
Pb6 O2 Pb2 Pb4 128.7(4) 2_777 . . . ?
Pb4 O2 Pb2 Pb4 -116.5(4) 2_777 . . . ?
C3 O8 Pb2 O1 -147.5(8) . . . . ?
C3 O8 Pb2 O2 127.9(8) . . . . ?
C3 O8 Pb2 O9 172.0(7) . . . 1_655 ?
C3 O8 Pb2 Pb4 170.9(8) . . . . ?
Pb5 O3 Pb3 O3 121.2(4) . . . 2_767 ?
Pb1 O3 Pb3 O3 -111.6(4) 2_767 . . 2_767 ?
Pb3 O3 Pb3 O3 0.0 2_767 . . 2_767 ?
Pb5 O3 Pb3 O1 56.3(3) . . . . ?
Pb1 O3 Pb3 O1 -176.5(2) 2_767 . . . ?
Pb3 O3 Pb3 O1 -64.9(3) 2_767 . . . ?
Pb5 O3 Pb3 O4 -4.0(2) . . . . ?
Pb1 O3 Pb3 O4 123.1(3) 2_767 . . . ?
Pb3 O3 Pb3 O4 -125.3(3) 2_767 . . . ?
Pb5 O3 Pb3 Pb1 89.5(2) . . . . ?
Pb1 O3 Pb3 Pb1 -143.4(2) 2_767 . . . ?
Pb3 O3 Pb3 Pb1 -31.8(2) 2_767 . . . ?
Pb1 O3 Pb3 Pb5 127.2(4) 2_767 . . . ?
Pb3 O3 Pb3 Pb5 -121.2(4) 2_767 . . . ?
Pb5 O3 Pb3 Pb1 -91.4(2) . . . 1_455 ?
Pb1 O3 Pb3 Pb1 35.8(2) 2_767 . . 1_455 ?
Pb3 O3 Pb3 Pb1 147.4(2) 2_767 . . 1_455 ?
Pb2 O1 Pb3 O3 -175.2(2) . . . . ?
Pb1 O1 Pb3 O3 62.3(3) . . . . ?
Pb4 O1 Pb3 O3 -61.0(3) . . . . ?
Pb2 O1 Pb3 O3 120.9(3) . . . 2_767 ?
Pb1 O1 Pb3 O3 -1.6(2) . . . 2_767 ?
Pb4 O1 Pb3 O3 -124.9(3) . . . 2_767 ?
Pb2 O1 Pb3 O4 -114.4(3) . . . . ?
Pb1 O1 Pb3 O4 123.1(3) . . . . ?
Pb4 O1 Pb3 O4 -0.3(2) . . . . ?
Pb2 O1 Pb3 Pb1 122.5(4) . . . . ?
Pb4 O1 Pb3 Pb1 -123.3(4) . . . . ?
Pb2 O1 Pb3 Pb5 -145.4(3) . . . . ?
Pb1 O1 Pb3 Pb5 92.1(2) . . . . ?
Pb4 O1 Pb3 Pb5 -31.2(2) . . . . ?
Pb2 O1 Pb3 Pb1 -53.8(4) . . . 1_455 ?
Pb1 O1 Pb3 Pb1 -176.34(3) . . . 1_455 ?
Pb4 O1 Pb3 Pb1 60.3(4) . . . 1_455 ?
Pb6 O4 Pb3 O3 -124.0(3) . . . . ?
Pb5 O4 Pb3 O3 4.0(2) . . . . ?
Pb4 O4 Pb3 O3 124.8(3) . . . . ?
Pb6 O4 Pb3 O3 174.6(2) . . . 2_767 ?
Pb5 O4 Pb3 O3 -57.4(3) . . . 2_767 ?
Pb4 O4 Pb3 O3 63.4(3) . . . 2_767 ?
Pb6 O4 Pb3 O1 111.5(4) . . . . ?
Pb5 O4 Pb3 O1 -120.5(3) . . . . ?
Pb4 O4 Pb3 O1 0.3(2) . . . . ?
Pb6 O4 Pb3 Pb1 142.7(3) . . . . ?
Pb5 O4 Pb3 Pb1 -89.3(2) . . . . ?
Pb4 O4 Pb3 Pb1 31.4(2) . . . . ?
Pb6 O4 Pb3 Pb5 -128.0(4) . . . . ?
Pb4 O4 Pb3 Pb5 120.7(4) . . . . ?
Pb6 O4 Pb3 Pb1 -35.4(3) . . . 1_455 ?
Pb5 O4 Pb3 Pb1 92.6(2) . . . 1_455 ?
Pb4 O4 Pb3 Pb1 -146.7(2) . . . 1_455 ?
O3 Pb1 Pb3 O3 55.9(4) 2_767 . . . ?
O1 Pb1 Pb3 O3 -126.7(3) . . . . ?
O6 Pb1 Pb3 O3 145.0(3) . . . . ?
O1 Pb1 Pb3 O3 177.5(4) . . . 2_767 ?
O6 Pb1 Pb3 O3 89.1(3) . . . 2_767 ?
O3 Pb1 Pb3 O1 -177.5(4) 2_767 . . . ?
O6 Pb1 Pb3 O1 -88.3(3) . . . . ?
O3 Pb1 Pb3 O4 129.3(3) 2_767 . . . ?
O1 Pb1 Pb3 O4 -53.3(3) . . . . ?
O6 Pb1 Pb3 O4 -141.6(3) . . . . ?
O3 Pb1 Pb3 Pb5 92.6(3) 2_767 . . . ?
O1 Pb1 Pb3 Pb5 -90.0(3) . . . . ?
O6 Pb1 Pb3 Pb5 -178.3(2) . . . . ?
Pb6 O4 Pb4 O2 -0.5(3) . . . 2_777 ?
Pb5 O4 Pb4 O2 -124.7(3) . . . 2_777 ?
Pb3 O4 Pb4 O2 121.4(3) . . . 2_777 ?
Pb6 O4 Pb4 O1 -122.2(3) . . . . ?
Pb5 O4 Pb4 O1 113.6(3) . . . . ?
Pb3 O4 Pb4 O1 -0.3(2) . . . . ?
Pb6 O4 Pb4 O2 -62.3(3) . . . . ?
Pb5 O4 Pb4 O2 173.5(2) . . . . ?
Pb3 O4 Pb4 O2 59.6(3) . . . . ?
Pb5 O4 Pb4 Pb6 -124.2(4) . . . . ?
Pb3 O4 Pb4 Pb6 121.9(4) . . . . ?
Pb6 O4 Pb4 Pb2 -91.9(2) . . . . ?
Pb5 O4 Pb4 Pb2 143.9(2) . . . . ?
Pb3 O4 Pb4 Pb2 30.0(2) . . . . ?
Pb2 O1 Pb4 O2 54.9(3) . . . 2_777 ?
Pb1 O1 Pb4 O2 -178.6(2) . . . 2_777 ?
Pb3 O1 Pb4 O2 -66.0(3) . . . 2_777 ?
Pb2 O1 Pb4 O4 121.1(3) . . . . ?
Pb1 O1 Pb4 O4 -112.3(4) . . . . ?
Pb3 O1 Pb4 O4 0.3(2) . . . . ?
Pb2 O1 Pb4 O2 -4.3(2) . . . . ?
Pb1 O1 Pb4 O2 122.2(3) . . . . ?
Pb3 O1 Pb4 O2 -125.2(3) . . . . ?
Pb2 O1 Pb4 Pb6 89.3(2) . . . . ?
Pb1 O1 Pb4 Pb6 -144.2(3) . . . . ?
Pb3 O1 Pb4 Pb6 -31.6(2) . . . . ?
Pb1 O1 Pb4 Pb2 126.5(4) . . . . ?
Pb3 O1 Pb4 Pb2 -120.9(4) . . . . ?
Pb2 O2 Pb4 O2 -120.6(4) . . . 2_777 ?
Pb6 O2 Pb4 O2 112.4(4) 2_777 . . 2_777 ?
Pb4 O2 Pb4 O2 0.0 2_777 . . 2_777 ?
Pb2 O2 Pb4 O4 -55.7(3) . . . . ?
Pb6 O2 Pb4 O4 177.3(2) 2_777 . . . ?
Pb4 O2 Pb4 O4 64.9(3) 2_777 . . . ?
Pb2 O2 Pb4 O1 4.2(2) . . . . ?
Pb6 O2 Pb4 O1 -122.7(3) 2_777 . . . ?
Pb4 O2 Pb4 O1 124.8(3) 2_777 . . . ?
Pb2 O2 Pb4 Pb6 -89.2(2) . . . . ?
Pb6 O2 Pb4 Pb6 143.8(3) 2_777 . . . ?
Pb4 O2 Pb4 Pb6 31.3(2) 2_777 . . . ?
Pb6 O2 Pb4 Pb2 -127.0(4) 2_777 . . . ?
Pb4 O2 Pb4 Pb2 120.6(4) 2_777 . . . ?
O1 Pb2 Pb4 O2 -132.1(3) . . . 2_777 ?
O2 Pb2 Pb4 O2 54.8(4) . . . 2_777 ?
O9 Pb2 Pb4 O2 141.7(2) 1_655 . . 2_777 ?
O8 Pb2 Pb4 O2 -39.0(2) . . . 2_777 ?
O1 Pb2 Pb4 O4 -54.9(3) . . . . ?
O2 Pb2 Pb4 O4 132.0(3) . . . . ?
O9 Pb2 Pb4 O4 -141.1(2) 1_655 . . . ?
O8 Pb2 Pb4 O4 38.2(2) . . . . ?
O2 Pb2 Pb4 O1 -173.1(4) . . . . ?
O9 Pb2 Pb4 O1 -86.2(3) 1_655 . . . ?
O8 Pb2 Pb4 O1 93.1(3) . . . . ?
O1 Pb2 Pb4 O2 173.1(4) . . . . ?
O9 Pb2 Pb4 O2 86.9(3) 1_655 . . . ?
O8 Pb2 Pb4 O2 -93.8(3) . . . . ?
O1 Pb2 Pb4 Pb6 -93.4(3) . . . . ?
O2 Pb2 Pb4 Pb6 93.5(3) . . . . ?
O9 Pb2 Pb4 Pb6 -179.61(19) 1_655 . . . ?
O8 Pb2 Pb4 Pb6 -0.26(17) . . . . ?
Pb6 O4 Pb5 O3 124.0(3) . . . . ?
Pb4 O4 Pb5 O3 -121.0(3) . . . . ?
Pb3 O4 Pb5 O3 -4.2(2) . . . . ?
Pb6 O4 Pb5 O10 44.5(3) . . . . ?
Pb4 O4 Pb5 O10 159.5(3) . . . . ?
Pb3 O4 Pb5 O10 -83.7(3) . . . . ?
Pb6 O4 Pb5 O11 -156.9(4) . . . 1_655 ?
Pb4 O4 Pb5 O11 -41.9(3) . . . 1_655 ?
Pb3 O4 Pb5 O11 74.9(3) . . . 1_655 ?
Pb6 O4 Pb5 Pb3 128.2(4) . . . . ?
Pb4 O4 Pb5 Pb3 -116.8(4) . . . . ?
Pb1 O3 Pb5 O4 -122.8(3) 2_767 . . . ?
Pb3 O3 Pb5 O4 4.2(2) . . . . ?
Pb3 O3 Pb5 O4 119.6(3) 2_767 . . . ?
Pb1 O3 Pb5 O10 -41.7(3) 2_767 . . . ?
Pb3 O3 Pb5 O10 85.3(3) . . . . ?
Pb3 O3 Pb5 O10 -159.3(3) 2_767 . . . ?
Pb1 O3 Pb5 O11 158.1(3) 2_767 . . 1_655 ?
Pb3 O3 Pb5 O11 -74.9(3) . . . 1_655 ?
Pb3 O3 Pb5 O11 40.5(3) 2_767 . . 1_655 ?
Pb1 O3 Pb5 Pb3 -127.0(4) 2_767 . . . ?
Pb3 O3 Pb5 Pb3 115.4(4) 2_767 . . . ?
C7 O10 Pb5 O4 -126.2(10) . . . . ?
C7 O10 Pb5 O3 152.3(10) . . . . ?
C7 O10 Pb5 O11 -168.9(8) . . . 1_655 ?
C7 O10 Pb5 Pb3 -167.3(10) . . . . ?
O3 Pb3 Pb5 O4 -173.5(4) . . . . ?
O3 Pb3 Pb5 O4 131.0(3) 2_767 . . . ?
O1 Pb3 Pb5 O4 55.3(3) . . . . ?
Pb1 Pb3 Pb5 O4 93.3(3) . . . . ?
Pb1 Pb3 Pb5 O4 -86.0(3) 1_455 . . . ?
O3 Pb3 Pb5 O3 -55.4(4) 2_767 . . . ?
O1 Pb3 Pb5 O3 -131.2(3) . . . . ?
O4 Pb3 Pb5 O3 173.5(4) . . . . ?
Pb1 Pb3 Pb5 O3 -93.2(3) . . . . ?
Pb1 Pb3 Pb5 O3 87.5(3) 1_455 . . . ?
O3 Pb3 Pb5 O10 -85.8(3) . . . . ?
O3 Pb3 Pb5 O10 -141.2(2) 2_767 . . . ?
O1 Pb3 Pb5 O10 143.1(2) . . . . ?
O4 Pb3 Pb5 O10 87.8(3) . . . . ?
Pb1 Pb3 Pb5 O10 -178.92(18) . . . . ?
Pb1 Pb3 Pb5 O10 1.72(18) 1_455 . . . ?
O3 Pb3 Pb5 O11 93.3(3) . . . 1_655 ?
O3 Pb3 Pb5 O11 37.9(2) 2_767 . . 1_655 ?
O1 Pb3 Pb5 O11 -37.9(2) . . . 1_655 ?
O4 Pb3 Pb5 O11 -93.2(3) . . . 1_655 ?
Pb1 Pb3 Pb5 O11 0.17(17) . . . 1_655 ?
Pb1 Pb3 Pb5 O11 -179.19(17) 1_455 . . 1_655 ?
Pb5 O4 Pb6 O2 123.2(4) . . . 2_777 ?
Pb4 O4 Pb6 O2 0.5(3) . . . 2_777 ?
Pb3 O4 Pb6 O2 -115.4(3) . . . 2_777 ?
Pb5 O4 Pb6 O12 36.0(3) . . . . ?
Pb4 O4 Pb6 O12 -86.6(3) . . . . ?
Pb3 O4 Pb6 O12 157.4(3) . . . . ?
Pb5 O4 Pb6 Pb4 122.7(4) . . . . ?
Pb3 O4 Pb6 Pb4 -115.9(4) . . . . ?
C5 O12 Pb6 O4 44.5(11) . . . . ?
C5 O12 Pb6 O2 -38.7(11) . . . 2_777 ?
C5 O12 Pb6 Pb4 2.7(10) . . . . ?
O2 Pb4 Pb6 O4 179.2(4) 2_777 . . . ?
O1 Pb4 Pb6 O4 54.2(3) . . . . ?
O2 Pb4 Pb6 O4 127.0(3) . . . . ?
Pb2 Pb4 Pb6 O4 90.2(3) . . . . ?
O4 Pb4 Pb6 O2 -179.2(4) . . . 2_777 ?
O1 Pb4 Pb6 O2 -125.0(3) . . . 2_777 ?
O2 Pb4 Pb6 O2 -52.2(4) . . . 2_777 ?
Pb2 Pb4 Pb6 O2 -88.9(3) . . . 2_777 ?
O2 Pb4 Pb6 O12 -90.9(4) 2_777 . . . ?
O4 Pb4 Pb6 O12 89.9(4) . . . . ?
O1 Pb4 Pb6 O12 144.1(3) . . . . ?
O2 Pb4 Pb6 O12 -143.1(3) . . . . ?
Pb2 Pb4 Pb6 O12 -179.9(2) . . . . ?
